data_7060754
loop_
_publ_author_name
'Melnikov, Stanislav N.'
'Evstifeev, Igor S.'
'Nikolaveskii, Stanislav A.'
'Ananyev, Ivan V.'
'Varaksina, Evgenia A.'
'Taydakov, Ilya V.'
'Goloveshkin, Alexander S.'
'Sidorov, Aleksey A.'
'Kiskin, Mikhail A.'
'Eremenko, Igor L.'

_publ_section_title
;
 The effect of terminal N-donor aromatic ligands on the sensitization and
 emission of lanthanide ions in Zn2Ln (Ln = Eu, Tb) complexes with
 4-biphenylcarboxylate anions
;
_journal_issue 30
_journal_name_full 'New Journal of Chemistry'
_journal_page_first 13349
_journal_page_last 13359
_journal_paper_doi 10.1039/D0NJ05994C
_journal_volume 45
_journal_year 2021
_chemical_formula_moiety 'C98 H70 Eu N5 O15 Zn2, 2(C2 H3 N)'
_chemical_formula_sum 'C102 H76 Eu N7 O15 Zn2'
_chemical_formula_weight 1922.39
_space_group_crystal_system monoclinic
_space_group_IT_number 15
_space_group_name_Hall '-C 2yc'
_space_group_name_H-M_alt 'C 1 2/c 1'
_atom_sites_solution_hydrogens mixed
_audit_creation_date 2020-09-11
_audit_creation_method
;
Olex2 1.3
(compiled 2020.07.31 svn.rc2a77460 for OlexSys, GUI svn.r6145)
;
_audit_update_record
;
2020-12-01 deposited with the CCDC.	2021-06-15 downloaded from the CCDC.
;
_cell_angle_alpha 90
_cell_angle_beta 100.1210(10)
_cell_angle_gamma 90
_cell_formula_units_Z 4
_cell_length_a 30.502(2)
_cell_length_b 14.3818(11)
_cell_length_c 20.1905(16)
_cell_measurement_reflns_used 3950
_cell_measurement_temperature 153(2)
_cell_measurement_theta_max 22.69
_cell_measurement_theta_min 2.54
_cell_volume 8719.2(11)
_computing_cell_refinement 'Bruker SAINT'
_computing_data_collection 'Bruker APEX2'
_computing_data_reduction 'Bruker SAINT'
_computing_molecular_graphics 'Olex2 1.3 (Dolomanov et al., 2009)'
_computing_publication_material 'Olex2 1.3 (Dolomanov et al., 2009)'
_computing_structure_refinement 'XL  (Sheldrick, 2008)'
_computing_structure_solution 'SHELXS-97 (Sheldrick, 1990)'
_diffrn_ambient_temperature 153(2)
_diffrn_measured_fraction_theta_full 0.981
_diffrn_measured_fraction_theta_max 0.968
_diffrn_measurement_device_type 'Bruker APEX-II CCD'
_diffrn_measurement_method '\f and \w scans'
_diffrn_radiation_monochromator graphite
_diffrn_radiation_type MoK\a
_diffrn_radiation_wavelength 0.71073
_diffrn_reflns_av_R_equivalents 0.0488
_diffrn_reflns_av_unetI/netI 0.0655
_diffrn_reflns_Laue_measured_fraction_full 0.981
_diffrn_reflns_Laue_measured_fraction_max 0.968
_diffrn_reflns_limit_h_max 39
_diffrn_reflns_limit_h_min -39
_diffrn_reflns_limit_k_max 18
_diffrn_reflns_limit_k_min -16
_diffrn_reflns_limit_l_max 15
_diffrn_reflns_limit_l_min -26
_diffrn_reflns_number 24100
_diffrn_reflns_point_group_measured_fraction_full 0.981
_diffrn_reflns_point_group_measured_fraction_max 0.968
_diffrn_reflns_theta_full 25.242
_diffrn_reflns_theta_max 27.553
_diffrn_reflns_theta_min 2.250
_diffrn_standards_number 0
_exptl_absorpt_coefficient_mu 1.329
_exptl_absorpt_correction_T_max 0.7456
_exptl_absorpt_correction_T_min 0.6318
_exptl_absorpt_correction_type multi-scan
_exptl_absorpt_process_details
;
SADABS-2008/1 (Bruker,2008) was used for absorption correction.
wR2(int) was 0.0625 before and 0.0485 after correction.
The Ratio of minimum to maximum transmission is 0.8474.
The \l/2 correction factor is Not present.
;
_exptl_crystal_colour colourless
_exptl_crystal_density_diffrn 1.464
_exptl_crystal_density_method 'not measured'
_exptl_crystal_description block
_exptl_crystal_F_000 3920
_exptl_crystal_preparation Luminescent
_exptl_crystal_recrystallization_method 'Vapour deposition'
_exptl_crystal_size_max 0.34
_exptl_crystal_size_mid 0.17
_exptl_crystal_size_min 0.09
_refine_diff_density_max 1.163
_refine_diff_density_min -0.501
_refine_diff_density_rms 0.105
_refine_ls_extinction_method none
_refine_ls_goodness_of_fit_ref 1.032
_refine_ls_hydrogen_treatment constr
_refine_ls_matrix_type full
_refine_ls_number_parameters 564
_refine_ls_number_reflns 9764
_refine_ls_number_restraints 1
_refine_ls_restrained_S_all 1.033
_refine_ls_R_factor_all 0.0707
_refine_ls_R_factor_gt 0.0507
_refine_ls_shift/su_max 0.000
_refine_ls_shift/su_mean 0.000
_refine_ls_structure_factor_coef Fsqd
_refine_ls_weighting_details 'w=1/[\s^2^(Fo^2^)+(0.0604P)^2^+20.2907P] where P=(Fo^2^+2Fc^2^)/3'
_refine_ls_weighting_scheme calc
_refine_ls_wR_factor_gt 0.1204
_refine_ls_wR_factor_ref 0.1311
_reflns_Friedel_coverage 0.000
_reflns_number_gt 7558
_reflns_number_total 9764
_reflns_threshold_expression 'I > 2\s(I)'
_cod_data_source_file d0nj05994c2.cif
_cod_data_source_block zn
_cod_depositor_comments 'Adding full bibliography for 7060753--7060757.cif.'
_cod_database_code 7060754
_shelxl_version_number 2014/6
_shelx_space_group_comment
;
The symmetry employed for this shelxl refinement is uniquely defined
by the following loop, which should always be used as a source of
symmetry information in preference to the above space-group names.
They are only intended as comments.
;
_shelx_estimated_absorpt_t_max 0.890
_shelx_estimated_absorpt_t_min 0.661
_olex2_refinement_description
;
1. Fixed Uiso
 At 1.2 times of:
  All C(H) groups
 At 1.5 times of:
  All C(H,H,H) groups
2. Restrained distances
 C1SA-N1SA
 2.7 with sigma of 0.02
3. Others
 Sof(C6B)=Sof(C7B)=Sof(H7B)=Sof(C8B)=Sof(H8B)=Sof(C9B)=Sof(H9B)=Sof(C10B)=
 Sof(H10B)=Sof(C11B)=Sof(H11B)=1-FVAR(1)
 Sof(C6A)=Sof(C7A)=Sof(H7A)=Sof(C8A)=Sof(H8A)=Sof(C9A)=Sof(H9A)=Sof(C10A)=
 Sof(H10A)=Sof(C11A)=Sof(H11A)=FVAR(1)
 Sof(N1S)=Sof(C2S)=Sof(C1S)=Sof(H1SA)=Sof(H1SB)=Sof(H1SC)=1-FVAR(2)
 Sof(C2SA)=Sof(N1SA)=Sof(C1SA)=Sof(H1SD)=Sof(H1SE)=Sof(H1SF)=FVAR(2)
 Fixed U12: Eu1(0) O8(0) N3(0)
 Fixed U23: Eu1(0) O8(0) N3(0)
 Fixed X: Eu1(0) O8(0) N3(0)
 Fixed Z: Eu1(0.25) O8(0.25) N3(0.25)
4.a Riding coordinates:
 C1S(H1SA,H1SB,H1SC), C1SA(H1SD,H1SE,H1SF)
4.b Free rotating group:
 N1S(C2S,C1S)
4.c Aromatic/amide H refined with riding coordinates:
 C3(H3), C4(H4), C7B(H7B), C8B(H8B), C9B(H9B), C10B(H10B), C11B(H11B),
 C12(H12), C13(H13), C16(H16), C17(H17), C20(H20), C21(H21), C22(H22), C23(H23),
  C24(H24), C25(H25), C26(H26), C29(H29), C30(H30), C33(H33), C34(H34),
 C35(H35), C36(H36), C37(H37), C38(H38), C39(H39), C40(H40), C41(H41), C42(H42),
  C43(H43), C46(H46), C47(H47), C48(H48), C49(H49), C7A(H7A), C8A(H8A),
 C9A(H9A), C10A(H10A), C11A(H11A)
;
_olex2_submission_special_instructions 'No special instructions were received'

loop_
_space_group_symop_operation_xyz
'x, y, z'
'-x, y, -z+1/2'
'x+1/2, y+1/2, z'
'-x+1/2, y+1/2, -z+1/2'
'-x, -y, -z'
'x, -y, z-1/2'
'-x+1/2, -y+1/2, -z'
'x+1/2, -y+1/2, z-1/2'

loop_
_atom_site_label
_atom_site_type_symbol
_atom_site_fract_x
_atom_site_fract_y
_atom_site_fract_z
_atom_site_U_iso_or_equiv
_atom_site_adp_type
_atom_site_occupancy
_atom_site_site_symmetry_order
_atom_site_calc_flag
_atom_site_refinement_flags_posn
_atom_site_refinement_flags_adp
_atom_site_refinement_flags_occupancy
_atom_site_disorder_assembly
_atom_site_disorder_group
Eu1 Eu 0.0000 0.23587(2) 0.2500 0.02366(9) Uani 1 2 d S T P . .
Zn1 Zn 0.00052(2) 0.20664(3) 0.44404(3) 0.02793(13) Uani 1 1 d . . . . .
O1 O 0.03291(10) 0.1039(2) 0.31108(17) 0.0406(8) Uani 1 1 d . . . . .
O2 O 0.02695(10) 0.0871(2) 0.41873(16) 0.0354(7) Uani 1 1 d . . . . .
O3 O -0.04952(9) 0.2188(2) 0.32478(17) 0.0366(7) Uani 1 1 d . . . . .
O4 O -0.06312(9) 0.1534(2) 0.41712(16) 0.0379(7) Uani 1 1 d . . . . .
O5 O 0.05926(11) 0.2911(3) 0.32815(19) 0.0496(9) Uani 1 1 d . . . . .
O6 O 0.05665(10) 0.2803(2) 0.43686(18) 0.0401(8) Uani 1 1 d . . . . .
O7 O 0.02092(13) 0.4006(2) 0.21276(18) 0.0520(9) Uani 1 1 d . . . . .
O8 O 0.0000 0.5313(4) 0.2500 0.078(2) Uani 1 2 d S T P . .
N1 N -0.02678(11) 0.3287(3) 0.4815(2) 0.0350(9) Uani 1 1 d . . . . .
N2 N 0.01505(11) 0.1852(3) 0.54811(19) 0.0303(8) Uani 1 1 d . . . . .
N3 N 0.0000 0.4454(4) 0.2500 0.0521(16) Uani 1 2 d S T P . .
C1 C 0.04106(12) 0.0629(3) 0.3663(2) 0.0279(9) Uani 1 1 d . . . . .
C2 C 0.07108(12) -0.0203(3) 0.3733(2) 0.0284(9) Uani 1 1 d . . . . .
C3 C 0.09602(14) -0.0425(3) 0.3241(3) 0.0367(10) Uani 1 1 d . . . . .
H3 H 0.0925 -0.0072 0.2837 0.044 Uiso 1 1 calc R U . . .
C4 C 0.12596(17) -0.1156(4) 0.3334(3) 0.0504(14) Uani 1 1 d . . . . .
H4 H 0.1427 -0.1302 0.2992 0.061 Uiso 1 1 calc R U . . .
C5 C 0.13190(17) -0.1682(4) 0.3927(3) 0.0522(15) Uani 1 1 d . . . . .
C6B C 0.1618(3) -0.2509(7) 0.3937(6) 0.044(2) Uiso 0.542(9) 1 d . . P A 2
C7B C 0.1999(4) -0.2483(10) 0.3690(8) 0.075(4) Uiso 0.542(9) 1 d . . P A 2
H7B H 0.2060 -0.1955 0.3438 0.090 Uiso 0.542(9) 1 calc R U P A 2
C8B C 0.2314(5) -0.3226(11) 0.3794(8) 0.093(5) Uiso 0.542(9) 1 d . . P A 2
H8B H 0.2583 -0.3182 0.3620 0.112 Uiso 0.542(9) 1 calc R U P A 2
C9B C 0.2233(5) -0.3968(11) 0.4128(8) 0.081(4) Uiso 0.542(9) 1 d . . P A 2
H9B H 0.2452 -0.4444 0.4210 0.097 Uiso 0.542(9) 1 calc R U P A 2
C10B C 0.1823(5) -0.4079(12) 0.4371(9) 0.088(4) Uiso 0.542(9) 1 d . . P A 2
H10B H 0.1754 -0.4639 0.4580 0.105 Uiso 0.542(9) 1 calc R U P A 2
C11B C 0.1525(5) -0.3321(9) 0.4288(7) 0.063(3) Uiso 0.542(9) 1 d . . P A 2
H11B H 0.1259 -0.3354 0.4469 0.076 Uiso 0.542(9) 1 calc R U P A 2
C12 C 0.10630(15) -0.1466(3) 0.4402(3) 0.0428(12) Uani 1 1 d . . . . .
H12 H 0.1092 -0.1830 0.4800 0.051 Uiso 1 1 calc R U . . .
C13 C 0.07668(14) -0.0738(3) 0.4318(2) 0.0341(10) Uani 1 1 d . . . . .
H13 H 0.0599 -0.0599 0.4660 0.041 Uiso 1 1 calc R U . . .
C14 C -0.07448(13) 0.1721(3) 0.3561(2) 0.0309(9) Uani 1 1 d . . . . .
C15 C -0.11914(14) 0.1388(3) 0.3195(2) 0.0350(10) Uani 1 1 d . . . . .
C16 C -0.13408(14) 0.1589(3) 0.2530(2) 0.0369(10) Uani 1 1 d . . . . .
H16 H -0.1164 0.1967 0.2294 0.044 Uiso 1 1 calc R U . . .
C17 C -0.17435(15) 0.1251(4) 0.2197(3) 0.0460(12) Uani 1 1 d . . . . .
H17 H -0.1853 0.1449 0.1750 0.055 Uiso 1 1 calc R U . . .
C18 C -0.19894(16) 0.0632(4) 0.2503(3) 0.0541(14) Uani 1 1 d . . . . .
C19 C -0.24021(18) 0.0165(4) 0.2125(3) 0.0554(14) Uani 1 1 d . . . . .
C20 C -0.27045(18) 0.0618(5) 0.1677(3) 0.0665(17) Uani 1 1 d . . . . .
H20 H -0.2654 0.1252 0.1583 0.080 Uiso 1 1 calc R U . . .
C21 C -0.3092(2) 0.0188(6) 0.1344(4) 0.083(2) Uani 1 1 d . . . . .
H21 H -0.3304 0.0538 0.1044 0.100 Uiso 1 1 calc R U . . .
C22 C -0.3166(2) -0.0718(6) 0.1445(4) 0.084(2) Uani 1 1 d . . . . .
H22 H -0.3419 -0.1021 0.1194 0.101 Uiso 1 1 calc R U . . .
C23 C -0.2871(2) -0.1202(6) 0.1919(4) 0.081(2) Uani 1 1 d . . . . .
H23 H -0.2928 -0.1830 0.2021 0.098 Uiso 1 1 calc R U . . .
C24 C -0.2489(2) -0.0758(5) 0.2245(4) 0.0689(18) Uani 1 1 d . . . . .
H24 H -0.2281 -0.1098 0.2560 0.083 Uiso 1 1 calc R U . . .
C25 C -0.18350(18) 0.0413(4) 0.3170(3) 0.0599(16) Uani 1 1 d . . . . .
H25 H -0.2001 -0.0006 0.3393 0.072 Uiso 1 1 calc R U . . .
C26 C -0.14439(17) 0.0792(5) 0.3520(3) 0.0601(16) Uani 1 1 d . . . . .
H26 H -0.1349 0.0645 0.3982 0.072 Uiso 1 1 calc R U . . .
C27 C 0.07604(14) 0.2970(3) 0.3892(3) 0.0341(10) Uani 1 1 d . . . . .
C28 C 0.12409(13) 0.3254(3) 0.4054(2) 0.0332(10) Uani 1 1 d . . . . .
C29 C 0.14718(15) 0.3488(4) 0.3541(3) 0.0443(12) Uani 1 1 d . . . . .
H29 H 0.1319 0.3529 0.3089 0.053 Uiso 1 1 calc R U . . .
C30 C 0.19261(16) 0.3661(4) 0.3690(3) 0.0507(14) Uani 1 1 d . . . . .
H30 H 0.2080 0.3824 0.3336 0.061 Uiso 1 1 calc R U . . .
C31 C 0.21604(15) 0.3603(4) 0.4340(3) 0.0475(13) Uani 1 1 d . . . . .
C32 C 0.26524(16) 0.3734(4) 0.4513(3) 0.0548(15) Uani 1 1 d . . . . .
C33 C 0.29245(18) 0.3423(5) 0.4076(4) 0.0662(17) Uani 1 1 d . . . . .
H33 H 0.2798 0.3127 0.3667 0.079 Uiso 1 1 calc R U . . .
C34 C 0.33878(19) 0.3547(5) 0.4241(4) 0.074(2) Uani 1 1 d . . . . .
H34 H 0.3573 0.3337 0.3940 0.089 Uiso 1 1 calc R U . . .
C35 C 0.35721(18) 0.3962(5) 0.4827(4) 0.0702(19) Uani 1 1 d . . . . .
H35 H 0.3886 0.4032 0.4939 0.084 Uiso 1 1 calc R U . . .
C36 C 0.33088(17) 0.4278(4) 0.5251(4) 0.0640(18) Uani 1 1 d . . . . .
H36 H 0.3438 0.4581 0.5656 0.077 Uiso 1 1 calc R U . . .
C37 C 0.28507(17) 0.4163(4) 0.5097(3) 0.0584(16) Uani 1 1 d . . . . .
H37 H 0.2670 0.4386 0.5402 0.070 Uiso 1 1 calc R U . . .
C38 C 0.19210(15) 0.3416(4) 0.4846(3) 0.0487(13) Uani 1 1 d . . . . .
H38 H 0.2071 0.3406 0.5300 0.058 Uiso 1 1 calc R U . . .
C39 C 0.14665(14) 0.3242(4) 0.4704(3) 0.0416(11) Uani 1 1 d . . . . .
H39 H 0.1310 0.3114 0.5061 0.050 Uiso 1 1 calc R U . . .
C40 C -0.04799(16) 0.3975(3) 0.4445(3) 0.0451(12) Uani 1 1 d . . . . .
H40 H -0.0530 0.3922 0.3969 0.054 Uiso 1 1 calc R U . . .
C41 C -0.06284(18) 0.4759(4) 0.4730(3) 0.0542(14) Uani 1 1 d . . . . .
H41 H -0.0782 0.5236 0.4457 0.065 Uiso 1 1 calc R U . . .
C42 C -0.0549(2) 0.4831(4) 0.5414(4) 0.0655(18) Uani 1 1 d . . . . .
H42 H -0.0648 0.5365 0.5622 0.079 Uiso 1 1 calc R U . . .
C43 C -0.03266(19) 0.4134(4) 0.5807(3) 0.0555(15) Uani 1 1 d . . . . .
H43 H -0.0269 0.4183 0.6284 0.067 Uiso 1 1 calc R U . . .
C44 C -0.01892(15) 0.3363(3) 0.5489(3) 0.0391(11) Uani 1 1 d . . . . .
C45 C 0.00448(16) 0.2561(3) 0.5861(2) 0.0404(11) Uani 1 1 d . . . . .
C46 C 0.0149(3) 0.2522(5) 0.6555(3) 0.075(2) Uani 1 1 d . . . . .
H46 H 0.0082 0.3030 0.6820 0.090 Uiso 1 1 calc R U . . .
C47 C 0.0354(3) 0.1729(5) 0.6860(3) 0.085(2) Uani 1 1 d . . . . .
H47 H 0.0423 0.1689 0.7337 0.101 Uiso 1 1 calc R U . . .
C48 C 0.04548(19) 0.1015(4) 0.6476(3) 0.0561(15) Uani 1 1 d . . . . .
H48 H 0.0596 0.0469 0.6676 0.067 Uiso 1 1 calc R U . . .
C49 C 0.03460(14) 0.1101(3) 0.5785(2) 0.0359(10) Uani 1 1 d . . . . .
H49 H 0.0414 0.0600 0.5514 0.043 Uiso 1 1 calc R U . . .
C6A C 0.1727(4) -0.2323(9) 0.4209(7) 0.042(3) Uiso 0.458(9) 1 d . . P A 1
C7A C 0.2136(5) -0.2118(12) 0.4105(9) 0.077(5) Uiso 0.458(9) 1 d . . P A 1
H7A H 0.2195 -0.1552 0.3894 0.092 Uiso 0.458(9) 1 calc R U P A 1
C8A C 0.2489(8) -0.2789(16) 0.4323(13) 0.116(7) Uiso 0.458(9) 1 d . . P A 1
H8A H 0.2787 -0.2651 0.4280 0.139 Uiso 0.458(9) 1 calc R U P A 1
C9A C 0.2394(7) -0.3575(15) 0.4577(11) 0.100(6) Uiso 0.458(9) 1 d . . P A 1
H9A H 0.2629 -0.4005 0.4713 0.119 Uiso 0.458(9) 1 calc R U P A 1
C10A C 0.1988(5) -0.3811(10) 0.4658(8) 0.057(3) Uiso 0.458(9) 1 d . . P A 1
H10A H 0.1927 -0.4412 0.4814 0.068 Uiso 0.458(9) 1 calc R U P A 1
C11A C 0.1652(4) -0.3147(9) 0.4507(7) 0.045(3) Uiso 0.458(9) 1 d . . P A 1
H11A H 0.1366 -0.3270 0.4613 0.054 Uiso 0.458(9) 1 calc R U P A 1
N1S N 0.1090(6) 0.3278(13) 0.6519(9) 0.196(11) Uiso 0.549(13) 1 d G . P B 2
C2S C 0.1099(4) 0.3758(10) 0.6974(8) 0.163(10) Uiso 0.549(13) 1 d G . P B 2
C1S C 0.1135(6) 0.4407(12) 0.7602(9) 0.119(7) Uiso 0.549(13) 1 d G . P B 2
H1SA H 0.1211 0.5038 0.7479 0.179 Uiso 0.549(13) 1 d R U P B 2
H1SB H 0.1367 0.4172 0.7961 0.179 Uiso 0.549(13) 1 d R U P B 2
H1SC H 0.0849 0.4417 0.7759 0.179 Uiso 0.549(13) 1 d R U P B 2
C2SA C 0.1475(9) 0.336(2) 0.7394(15) 0.134(10) Uiso 0.451(13) 1 d . . P B 1
N1SA N 0.1520(9) 0.2619(17) 0.7087(15) 0.174(12) Uiso 0.451(13) 1 d D . P B 1
C1SA C 0.1485(12) 0.423(2) 0.7703(17) 0.180(14) Uiso 0.451(13) 1 d D . P B 1
H1SD H 0.1427 0.4722 0.7361 0.270 Uiso 0.451(13) 1 d R U P B 1
H1SE H 0.1777 0.4336 0.7985 0.270 Uiso 0.451(13) 1 d R U P B 1
H1SF H 0.1254 0.4246 0.7984 0.270 Uiso 0.451(13) 1 d R U P B 1

loop_
_atom_site_aniso_label
_atom_site_aniso_U_11
_atom_site_aniso_U_22
_atom_site_aniso_U_33
_atom_site_aniso_U_23
_atom_site_aniso_U_13
_atom_site_aniso_U_12
Eu1 0.01906(13) 0.02632(17) 0.02452(16) 0.000 0.00090(10) 0.000
Zn1 0.0266(2) 0.0294(3) 0.0267(3) -0.00374(19) 0.0018(2) 0.00415(17)
O1 0.0434(18) 0.0381(19) 0.040(2) 0.0095(15) 0.0059(15) 0.0147(14)
O2 0.0406(16) 0.0317(17) 0.0336(18) -0.0038(14) 0.0052(14) 0.0091(13)
O3 0.0292(15) 0.0402(19) 0.043(2) -0.0013(15) 0.0126(14) -0.0009(12)
O4 0.0290(15) 0.054(2) 0.0304(18) -0.0009(15) 0.0050(13) -0.0054(13)
O5 0.0364(17) 0.064(2) 0.044(2) -0.0056(18) -0.0050(16) -0.0161(16)
O6 0.0291(15) 0.045(2) 0.046(2) -0.0104(16) 0.0068(15) -0.0035(13)
O7 0.080(3) 0.038(2) 0.040(2) -0.0017(16) 0.0177(19) -0.0048(18)
O8 0.164(7) 0.026(3) 0.046(4) 0.000 0.025(4) 0.000
N1 0.0330(18) 0.033(2) 0.040(2) -0.0019(17) 0.0080(17) 0.0076(15)
N2 0.0263(17) 0.033(2) 0.032(2) -0.0049(16) 0.0057(15) 0.0008(14)
N3 0.095(5) 0.032(4) 0.030(3) 0.000 0.011(3) 0.000
C1 0.0241(18) 0.025(2) 0.033(2) -0.0017(18) 0.0029(17) 0.0004(15)
C2 0.0245(18) 0.025(2) 0.035(2) -0.0020(18) 0.0024(17) -0.0003(15)
C3 0.040(2) 0.029(3) 0.041(3) 0.003(2) 0.009(2) 0.0048(18)
C4 0.050(3) 0.042(3) 0.066(4) 0.002(3) 0.029(3) 0.012(2)
C5 0.045(3) 0.034(3) 0.082(4) 0.019(3) 0.026(3) 0.013(2)
C12 0.038(2) 0.036(3) 0.056(3) 0.015(2) 0.012(2) 0.0074(19)
C13 0.032(2) 0.032(2) 0.040(3) 0.004(2) 0.0088(19) 0.0023(17)
C14 0.0256(19) 0.031(2) 0.038(3) -0.0021(19) 0.0104(18) 0.0029(16)
C15 0.028(2) 0.043(3) 0.034(3) 0.000(2) 0.0050(19) -0.0015(17)
C16 0.031(2) 0.041(3) 0.038(3) 0.005(2) 0.005(2) 0.0015(18)
C17 0.037(2) 0.056(3) 0.042(3) 0.008(2) 0.001(2) -0.007(2)
C18 0.037(3) 0.076(4) 0.047(3) 0.013(3) 0.001(2) -0.004(2)
C19 0.048(3) 0.068(4) 0.051(4) -0.003(3) 0.010(3) -0.008(3)
C20 0.037(3) 0.083(5) 0.075(5) 0.003(4) -0.003(3) 0.000(3)
C21 0.047(3) 0.097(6) 0.093(6) 0.009(5) -0.019(3) -0.009(3)
C22 0.056(4) 0.112(7) 0.078(5) -0.005(5) -0.005(4) -0.026(4)
C23 0.069(4) 0.095(6) 0.076(5) -0.007(4) 0.002(4) -0.024(4)
C24 0.053(3) 0.081(5) 0.072(5) -0.004(4) 0.007(3) -0.015(3)
C25 0.049(3) 0.079(4) 0.050(4) 0.011(3) 0.006(3) -0.023(3)
C26 0.040(3) 0.092(5) 0.044(3) 0.020(3) -0.004(2) -0.019(3)
C27 0.027(2) 0.024(2) 0.047(3) -0.0084(19) -0.004(2) 0.0001(15)
C28 0.0255(19) 0.030(2) 0.041(3) -0.009(2) -0.0009(18) 0.0014(16)
C29 0.032(2) 0.055(3) 0.044(3) -0.011(2) 0.000(2) -0.002(2)
C30 0.036(2) 0.061(4) 0.055(4) -0.009(3) 0.010(2) -0.010(2)
C31 0.029(2) 0.053(3) 0.057(4) -0.010(3) -0.001(2) -0.001(2)
C32 0.030(2) 0.056(4) 0.074(4) 0.000(3) -0.003(3) -0.001(2)
C33 0.039(3) 0.086(5) 0.073(5) -0.007(4) 0.007(3) 0.001(3)
C34 0.038(3) 0.075(5) 0.108(6) 0.006(4) 0.011(3) 0.004(3)
C35 0.028(3) 0.077(5) 0.101(6) 0.013(4) -0.001(3) -0.006(3)
C36 0.035(3) 0.057(4) 0.091(5) 0.005(3) -0.012(3) -0.005(2)
C37 0.035(3) 0.052(3) 0.081(5) -0.004(3) -0.008(3) -0.006(2)
C38 0.035(2) 0.053(3) 0.051(3) -0.002(3) -0.012(2) 0.000(2)
C39 0.030(2) 0.049(3) 0.043(3) -0.002(2) 0.001(2) -0.0017(19)
C40 0.043(3) 0.041(3) 0.052(3) 0.003(2) 0.009(2) 0.012(2)
C41 0.054(3) 0.046(3) 0.063(4) 0.002(3) 0.012(3) 0.016(2)
C42 0.077(4) 0.035(3) 0.090(5) -0.010(3) 0.028(4) 0.021(3)
C43 0.065(3) 0.051(3) 0.052(4) -0.017(3) 0.014(3) 0.011(3)
C44 0.040(2) 0.035(3) 0.046(3) -0.005(2) 0.015(2) 0.0018(19)
C45 0.045(3) 0.043(3) 0.032(3) -0.004(2) 0.005(2) 0.006(2)
C46 0.109(5) 0.082(5) 0.034(3) -0.018(3) 0.011(3) 0.037(4)
C47 0.134(6) 0.093(6) 0.024(3) 0.003(3) 0.007(4) 0.047(5)
C48 0.070(4) 0.063(4) 0.034(3) 0.011(3) 0.006(3) 0.028(3)
C49 0.033(2) 0.041(3) 0.033(3) -0.002(2) 0.0049(19) 0.0057(18)

loop_
_atom_type_symbol
_atom_type_description
_atom_type_scat_dispersion_real
_atom_type_scat_dispersion_imag
_atom_type_scat_source
C C 0.0033 0.0016 'International Tables Vol C Tables 4.2.6.8 and 6.1.1.4'
H H 0.0000 0.0000 'International Tables Vol C Tables 4.2.6.8 and 6.1.1.4'
Eu Eu -0.1578 3.6682 'International Tables Vol C Tables 4.2.6.8 and 6.1.1.4'
N N 0.0061 0.0033 'International Tables Vol C Tables 4.2.6.8 and 6.1.1.4'
O O 0.0106 0.0060 'International Tables Vol C Tables 4.2.6.8 and 6.1.1.4'
Zn Zn 0.2839 1.4301 'International Tables Vol C Tables 4.2.6.8 and 6.1.1.4'

loop_
_geom_angle_atom_site_label_1
_geom_angle_atom_site_label_2
_geom_angle_atom_site_label_3
_geom_angle
_geom_angle_site_symmetry_1
_geom_angle_site_symmetry_3
_geom_angle_publ_flag
O1 Eu1 O1 74.63(17) . 2 ?
O1 Eu1 O7 140.55(12) 2 2 ?
O1 Eu1 O7 132.68(12) 2 . ?
O1 Eu1 O7 132.68(12) . 2 ?
O1 Eu1 O7 140.55(12) . . ?
O1 Eu1 N3 142.69(8) 2 . ?
O1 Eu1 N3 142.69(8) . . ?
O3 Eu1 O1 80.96(11) . . ?
O3 Eu1 O1 80.96(11) 2 2 ?
O3 Eu1 O1 89.38(11) 2 . ?
O3 Eu1 O1 89.38(11) . 2 ?
O3 Eu1 O3 167.88(16) . 2 ?
O3 Eu1 O7 120.27(11) 2 2 ?
O3 Eu1 O7 71.85(11) . 2 ?
O3 Eu1 O7 71.85(11) 2 . ?
O3 Eu1 O7 120.27(11) . . ?
O3 Eu1 N3 96.06(8) . . ?
O3 Eu1 N3 96.06(8) 2 . ?
O5 Eu1 O1 73.39(13) 2 2 ?
O5 Eu1 O1 146.10(13) . 2 ?
O5 Eu1 O1 73.39(13) . . ?
O5 Eu1 O1 146.10(13) 2 . ?
O5 Eu1 O3 87.74(12) . 2 ?
O5 Eu1 O3 96.41(12) 2 2 ?
O5 Eu1 O3 87.74(12) 2 . ?
O5 Eu1 O3 96.41(12) . . ?
O5 Eu1 O5 140.00(19) 2 . ?
O5 Eu1 O7 72.12(13) . 2 ?
O5 Eu1 O7 71.55(13) . . ?
O5 Eu1 O7 72.12(13) 2 . ?
O5 Eu1 O7 71.54(13) 2 2 ?
O5 Eu1 N3 70.00(9) 2 . ?
O5 Eu1 N3 70.00(9) . . ?
O7 Eu1 O7 48.54(16) . 2 ?
O7 Eu1 N3 24.27(8) . . ?
O7 Eu1 N3 24.27(8) 2 . ?
O2 Zn1 O4 90.93(13) . . ?
O2 Zn1 O6 92.69(13) . . ?
O2 Zn1 N1 174.02(14) . . ?
O2 Zn1 N2 96.07(13) . . ?
O4 Zn1 N1 89.51(13) . . ?
O4 Zn1 N2 103.45(13) . . ?
O6 Zn1 O4 159.09(14) . . ?
O6 Zn1 N1 89.02(13) . . ?
O6 Zn1 N2 96.64(14) . . ?
N2 Zn1 N1 78.04(14) . . ?
C1 O1 Eu1 146.9(3) . . ?
C1 O2 Zn1 131.6(3) . . ?
C14 O3 Eu1 153.7(3) . . ?
C14 O4 Zn1 105.3(3) . . ?
C27 O5 Eu1 145.9(3) . . ?
C27 O6 Zn1 132.6(3) . . ?
N3 O7 Eu1 96.8(3) . . ?
C40 N1 Zn1 126.2(3) . . ?
C40 N1 C44 119.2(4) . . ?
C44 N1 Zn1 114.5(3) . . ?
C45 N2 Zn1 115.4(3) . . ?
C49 N2 Zn1 125.6(3) . . ?
C49 N2 C45 119.0(4) . . ?
O7 N3 Eu1 58.9(3) 2 . ?
O7 N3 Eu1 58.9(3) . . ?
O7 N3 O7 117.8(6) 2 . ?
O8 N3 Eu1 180.0 . . ?
O8 N3 O7 121.1(3) . . ?
O8 N3 O7 121.1(3) . 2 ?
O1 C1 O2 125.2(4) . . ?
O1 C1 C2 118.9(4) . . ?
O2 C1 C2 115.8(4) . . ?
C3 C2 C1 121.2(4) . . ?
C3 C2 C13 118.5(4) . . ?
C13 C2 C1 120.1(4) . . ?
C2 C3 H3 119.7 . . ?
C4 C3 C2 120.6(5) . . ?
C4 C3 H3 119.7 . . ?
C3 C4 H4 119.7 . . ?
C3 C4 C5 120.6(5) . . ?
C5 C4 H4 119.7 . . ?
C4 C5 C6B 115.3(6) . . ?
C4 C5 C6A 127.0(6) . . ?
C12 C5 C4 118.1(4) . . ?
C12 C5 C6B 126.1(6) . . ?
C12 C5 C6A 113.0(7) . . ?
C7B C6B C5 122.5(10) . . ?
C7B C6B C11B 118.0(11) . . ?
C11B C6B C5 119.1(9) . . ?
C6B C7B H7B 119.1 . . ?
C6B C7B C8B 121.8(13) . . ?
C8B C7B H7B 119.1 . . ?
C7B C8B H8B 119.9 . . ?
C9B C8B C7B 120.3(15) . . ?
C9B C8B H8B 119.9 . . ?
C8B C9B H9B 119.3 . . ?
C8B C9B C10B 121.5(15) . . ?
C10B C9B H9B 119.3 . . ?
C9B C10B H10B 121.4 . . ?
C11B C10B C9B 117.2(14) . . ?
C11B C10B H10B 121.4 . . ?
C6B C11B H11B 119.5 . . ?
C10B C11B C6B 121.0(12) . . ?
C10B C11B H11B 119.5 . . ?
C5 C12 H12 119.1 . . ?
C13 C12 C5 121.9(5) . . ?
C13 C12 H12 119.1 . . ?
C2 C13 H13 119.8 . . ?
C12 C13 C2 120.3(4) . . ?
C12 C13 H13 119.8 . . ?
O3 C14 C15 119.7(4) . . ?
O4 C14 O3 121.4(4) . . ?
O4 C14 C15 119.0(4) . . ?
C16 C15 C14 121.9(4) . . ?
C16 C15 C26 118.4(4) . . ?
C26 C15 C14 119.4(4) . . ?
C15 C16 H16 119.5 . . ?
C15 C16 C17 121.1(4) . . ?
C17 C16 H16 119.5 . . ?
C16 C17 H17 119.4 . . ?
C18 C17 C16 121.2(5) . . ?
C18 C17 H17 119.4 . . ?
C17 C18 C19 122.2(5) . . ?
C17 C18 C25 117.7(5) . . ?
C25 C18 C19 120.1(5) . . ?
C20 C19 C18 122.6(6) . . ?
C20 C19 C24 117.0(6) . . ?
C24 C19 C18 120.4(6) . . ?
C19 C20 H20 118.9 . . ?
C19 C20 C21 122.2(7) . . ?
C21 C20 H20 118.9 . . ?
C20 C21 H21 119.7 . . ?
C22 C21 C20 120.5(7) . . ?
C22 C21 H21 119.7 . . ?
C21 C22 H22 120.5 . . ?
C21 C22 C23 119.1(7) . . ?
C23 C22 H22 120.5 . . ?
C22 C23 H23 120.4 . . ?
C22 C23 C24 119.2(7) . . ?
C24 C23 H23 120.4 . . ?
C19 C24 C23 121.9(7) . . ?
C19 C24 H24 119.1 . . ?
C23 C24 H24 119.1 . . ?
C18 C25 H25 119.2 . . ?
C18 C25 C26 121.5(5) . . ?
C26 C25 H25 119.2 . . ?
C15 C26 H26 120.1 . . ?
C25 C26 C15 119.9(5) . . ?
C25 C26 H26 120.1 . . ?
O5 C27 C28 116.7(4) . . ?
O6 C27 O5 125.7(4) . . ?
O6 C27 C28 117.6(4) . . ?
C29 C28 C27 120.3(4) . . ?
C39 C28 C27 120.8(4) . . ?
C39 C28 C29 118.8(4) . . ?
C28 C29 H29 120.1 . . ?
C30 C29 C28 119.9(5) . . ?
C30 C29 H29 120.1 . . ?
C29 C30 H30 119.2 . . ?
C31 C30 C29 121.7(5) . . ?
C31 C30 H30 119.2 . . ?
C30 C31 C32 123.1(5) . . ?
C30 C31 C38 117.5(4) . . ?
C38 C31 C32 119.4(5) . . ?
C33 C32 C31 120.0(5) . . ?
C37 C32 C31 122.0(5) . . ?
C37 C32 C33 117.9(5) . . ?
C32 C33 H33 120.1 . . ?
C32 C33 C34 119.9(6) . . ?
C34 C33 H33 120.1 . . ?
C33 C34 H34 119.7 . . ?
C35 C34 C33 120.5(7) . . ?
C35 C34 H34 119.7 . . ?
C34 C35 H35 120.0 . . ?
C36 C35 C34 119.9(5) . . ?
C36 C35 H35 120.0 . . ?
C35 C36 H36 119.8 . . ?
C35 C36 C37 120.4(6) . . ?
C37 C36 H36 119.8 . . ?
C32 C37 C36 121.3(6) . . ?
C32 C37 H37 119.4 . . ?
C36 C37 H37 119.4 . . ?
C31 C38 H38 119.3 . . ?
C31 C38 C39 121.4(5) . . ?
C39 C38 H38 119.3 . . ?
C28 C39 C38 120.7(5) . . ?
C28 C39 H39 119.7 . . ?
C38 C39 H39 119.7 . . ?
N1 C40 H40 118.8 . . ?
N1 C40 C41 122.4(5) . . ?
C41 C40 H40 118.8 . . ?
C40 C41 H41 120.9 . . ?
C42 C41 C40 118.2(5) . . ?
C42 C41 H41 120.9 . . ?
C41 C42 H42 119.7 . . ?
C41 C42 C43 120.5(5) . . ?
C43 C42 H42 119.7 . . ?
C42 C43 H43 120.9 . . ?
C42 C43 C44 118.3(6) . . ?
C44 C43 H43 120.9 . . ?
N1 C44 C43 121.4(5) . . ?
N1 C44 C45 115.5(4) . . ?
C43 C44 C45 123.0(5) . . ?
N2 C45 C44 116.2(4) . . ?
N2 C45 C46 120.7(5) . . ?
C46 C45 C44 123.1(5) . . ?
C45 C46 H46 120.4 . . ?
C45 C46 C47 119.2(5) . . ?
C47 C46 H46 120.4 . . ?
C46 C47 H47 120.1 . . ?
C48 C47 C46 119.9(5) . . ?
C48 C47 H47 120.1 . . ?
C47 C48 H48 120.9 . . ?
C47 C48 C49 118.1(5) . . ?
C49 C48 H48 120.9 . . ?
N2 C49 C48 123.2(5) . . ?
N2 C49 H49 118.4 . . ?
C48 C49 H49 118.4 . . ?
C7A C6A C5 121.0(12) . . ?
C7A C6A C11A 119.7(13) . . ?
C11A C6A C5 119.0(10) . . ?
C6A C7A H7A 121.1 . . ?
C6A C7A C8A 117.9(17) . . ?
C8A C7A H7A 121.0 . . ?
C7A C8A H8A 120.2 . . ?
C9A C8A C7A 120(2) . . ?
C9A C8A H8A 120.2 . . ?
C8A C9A H9A 118.3 . . ?
C8A C9A C10A 123(2) . . ?
C10A C9A H9A 118.3 . . ?
C9A C10A H10A 121.1 . . ?
C9A C10A C11A 117.8(15) . . ?
C11A C10A H10A 121.1 . . ?
C6A C11A C10A 121.1(12) . . ?
C6A C11A H11A 119.4 . . ?
C10A C11A H11A 119.4 . . ?
N1S C2S C1S 177.3 . . ?
C2S C1S H1SA 109.5 . . ?
C2S C1S H1SB 109.5 . . ?
C2S C1S H1SC 109.5 . . ?
H1SA C1S H1SB 109.5 . . ?
H1SA C1S H1SC 109.5 . . ?
H1SB C1S H1SC 109.5 . . ?
N1SA C2SA C1SA 171(3) . . ?
C2SA C1SA H1SD 110.2 . . ?
C2SA C1SA H1SE 110.0 . . ?
C2SA C1SA H1SF 108.2 . . ?
H1SD C1SA H1SE 109.5 . . ?
H1SD C1SA H1SF 109.5 . . ?
H1SE C1SA H1SF 109.5 . . ?

loop_
_geom_bond_atom_site_label_1
_geom_bond_atom_site_label_2
_geom_bond_distance
_geom_bond_site_symmetry_2
_geom_bond_publ_flag
Eu1 O1 2.387(3) 2 ?
Eu1 O1 2.387(3) . ?
Eu1 O3 2.329(3) . ?
Eu1 O3 2.329(3) 2 ?
Eu1 O5 2.320(3) . ?
Eu1 O5 2.320(3) 2 ?
Eu1 O7 2.599(4) . ?
Eu1 O7 2.599(4) 2 ?
Eu1 N3 3.013(6) . ?
Zn1 O2 2.003(3) . ?
Zn1 O4 2.069(3) . ?
Zn1 O6 2.040(3) . ?
Zn1 N1 2.137(4) . ?
Zn1 N2 2.093(4) . ?
O1 C1 1.247(5) . ?
O2 C1 1.260(5) . ?
O3 C14 1.264(5) . ?
O4 C14 1.250(5) . ?
O5 C27 1.251(6) . ?
O6 C27 1.239(6) . ?
O7 N3 1.247(5) . ?
O8 N3 1.236(8) . ?
N1 C40 1.337(6) . ?
N1 C44 1.344(6) . ?
N2 C45 1.349(6) . ?
N2 C49 1.330(6) . ?
N3 O7 1.247(5) 2 ?
C1 C2 1.499(5) . ?
C2 C3 1.390(6) . ?
C2 C13 1.395(6) . ?
C3 H3 0.9500 . ?
C3 C4 1.383(6) . ?
C4 H4 0.9500 . ?
C4 C5 1.401(8) . ?
C5 C6B 1.497(11) . ?
C5 C12 1.375(7) . ?
C5 C6A 1.573(13) . ?
C6B C7B 1.343(16) . ?
C6B C11B 1.419(16) . ?
C7B H7B 0.9500 . ?
C7B C8B 1.429(19) . ?
C8B H8B 0.9500 . ?
C8B C9B 1.307(19) . ?
C9B H9B 0.9500 . ?
C9B C10B 1.432(19) . ?
C10B H10B 0.9500 . ?
C10B C11B 1.409(19) . ?
C11B H11B 0.9500 . ?
C12 H12 0.9500 . ?
C12 C13 1.373(6) . ?
C13 H13 0.9500 . ?
C14 C15 1.509(6) . ?
C15 C16 1.371(6) . ?
C15 C26 1.391(7) . ?
C16 H16 0.9500 . ?
C16 C17 1.380(6) . ?
C17 H17 0.9500 . ?
C17 C18 1.377(7) . ?
C18 C19 1.510(7) . ?
C18 C25 1.383(8) . ?
C19 C20 1.341(8) . ?
C19 C24 1.384(9) . ?
C20 H20 0.9500 . ?
C20 C21 1.396(8) . ?
C21 H21 0.9500 . ?
C21 C22 1.344(10) . ?
C22 H22 0.9500 . ?
C22 C23 1.381(10) . ?
C23 H23 0.9500 . ?
C23 C24 1.389(8) . ?
C24 H24 0.9500 . ?
C25 H25 0.9500 . ?
C25 C26 1.387(7) . ?
C26 H26 0.9500 . ?
C27 C28 1.501(5) . ?
C28 C29 1.393(7) . ?
C28 C39 1.371(7) . ?
C29 H29 0.9500 . ?
C29 C30 1.388(6) . ?
C30 H30 0.9500 . ?
C30 C31 1.382(8) . ?
C31 C32 1.492(6) . ?
C31 C38 1.383(8) . ?
C32 C33 1.386(8) . ?
C32 C37 1.375(8) . ?
C33 H33 0.9500 . ?
C33 C34 1.405(8) . ?
C34 H34 0.9500 . ?
C34 C35 1.355(10) . ?
C35 H35 0.9500 . ?
C35 C36 1.351(9) . ?
C36 H36 0.9500 . ?
C36 C37 1.387(7) . ?
C37 H37 0.9500 . ?
C38 H38 0.9500 . ?
C38 C39 1.388(6) . ?
C39 H39 0.9500 . ?
C40 H40 0.9500 . ?
C40 C41 1.377(7) . ?
C41 H41 0.9500 . ?
C41 C42 1.364(9) . ?
C42 H42 0.9500 . ?
C42 C43 1.381(8) . ?
C43 H43 0.9500 . ?
C43 C44 1.383(7) . ?
C44 C45 1.489(7) . ?
C45 C46 1.382(8) . ?
C46 H46 0.9500 . ?
C46 C47 1.391(9) . ?
C47 H47 0.9500 . ?
C47 C48 1.355(8) . ?
C48 H48 0.9500 . ?
C48 C49 1.382(7) . ?
C49 H49 0.9500 . ?
C6A C7A 1.334(19) . ?
C6A C11A 1.366(17) . ?
C7A H7A 0.9500 . ?
C7A C8A 1.46(3) . ?
C8A H8A 0.9500 . ?
C8A C9A 1.29(3) . ?
C9A H9A 0.9500 . ?
C9A C10A 1.32(2) . ?
C10A H10A 0.9500 . ?
C10A C11A 1.394(18) . ?
C11A H11A 0.9500 . ?
N1S C2S 1.1466 . ?
C2S C1S 1.5608 . ?
C1S H1SA 0.9800 . ?
C1S H1SB 0.9802 . ?
C1S H1SC 0.9798 . ?
C2SA N1SA 1.25(3) . ?
C2SA C1SA 1.40(3) . ?
C1SA H1SD 0.9801 . ?
C1SA H1SE 0.9801 . ?
C1SA H1SF 0.9799 . ?

loop_
_geom_torsion_atom_site_label_1
_geom_torsion_atom_site_label_2
_geom_torsion_atom_site_label_3
_geom_torsion_atom_site_label_4
_geom_torsion
_geom_torsion_site_symmetry_1
_geom_torsion_site_symmetry_2
_geom_torsion_site_symmetry_3
_geom_torsion_site_symmetry_4
_geom_torsion_publ_flag
Eu1 O1 C1 O2 6.4(8) . . . . ?
Eu1 O1 C1 C2 -171.6(3) . . . . ?
Eu1 O3 C14 O4 104.8(7) . . . . ?
Eu1 O3 C14 C15 -75.7(7) . . . . ?
Eu1 O5 C27 O6 -13.9(9) . . . . ?
Eu1 O5 C27 C28 165.0(4) . . . . ?
Eu1 O7 N3 O7 -0.005(2) . . . 2 ?
Eu1 O7 N3 O8 180.000(1) . . . . ?
Zn1 O2 C1 O1 -16.3(6) . . . . ?
Zn1 O2 C1 C2 161.8(3) . . . . ?
Zn1 O4 C14 O3 -3.1(5) . . . . ?
Zn1 O4 C14 C15 177.4(3) . . . . ?
Zn1 O6 C27 O5 19.3(7) . . . . ?
Zn1 O6 C27 C28 -159.6(3) . . . . ?
Zn1 N1 C40 C41 -177.1(4) . . . . ?
Zn1 N1 C44 C43 177.0(4) . . . . ?
Zn1 N1 C44 C45 -4.1(5) . . . . ?
Zn1 N2 C45 C44 4.3(5) . . . . ?
Zn1 N2 C45 C46 -176.1(5) . . . . ?
Zn1 N2 C49 C48 176.6(4) . . . . ?
O1 C1 C2 C3 11.6(6) . . . . ?
O1 C1 C2 C13 -172.6(4) . . . . ?
O2 C1 C2 C3 -166.5(4) . . . . ?
O2 C1 C2 C13 9.3(6) . . . . ?
O3 C14 C15 C16 -1.1(7) . . . . ?
O3 C14 C15 C26 173.2(5) . . . . ?
O4 C14 C15 C16 178.4(4) . . . . ?
O4 C14 C15 C26 -7.3(7) . . . . ?
O5 C27 C28 C29 3.6(6) . . . . ?
O5 C27 C28 C39 -173.0(4) . . . . ?
O6 C27 C28 C29 -177.4(4) . . . . ?
O6 C27 C28 C39 6.0(6) . . . . ?
N1 C40 C41 C42 0.8(8) . . . . ?
N1 C44 C45 N2 -0.1(6) . . . . ?
N1 C44 C45 C46 -179.6(6) . . . . ?
N2 C45 C46 C47 -1.8(11) . . . . ?
C1 C2 C3 C4 175.3(4) . . . . ?
C1 C2 C13 C12 -175.8(4) . . . . ?
C2 C3 C4 C5 -0.4(8) . . . . ?
C3 C2 C13 C12 0.1(6) . . . . ?
C3 C4 C5 C6B 174.2(6) . . . . ?
C3 C4 C5 C12 1.7(8) . . . . ?
C3 C4 C5 C6A -160.9(8) . . . . ?
C4 C5 C6B C7B 41.3(14) . . . . ?
C4 C5 C6B C11B -146.1(10) . . . . ?
C4 C5 C12 C13 -2.2(8) . . . . ?
C4 C5 C6A C7A 32.1(17) . . . . ?
C4 C5 C6A C11A -141.4(10) . . . . ?
C5 C6B C7B C8B 170.2(12) . . . . ?
C5 C6B C11B C10B -173.2(12) . . . . ?
C5 C12 C13 C2 1.3(8) . . . . ?
C5 C6A C7A C8A -174.2(15) . . . . ?
C5 C6A C11A C10A 168.7(12) . . . . ?
C6B C5 C12 C13 -173.7(7) . . . . ?
C6B C7B C8B C9B 1(2) . . . . ?
C7B C6B C11B C10B 0(2) . . . . ?
C7B C8B C9B C10B 3(3) . . . . ?
C8B C9B C10B C11B -5(2) . . . . ?
C9B C10B C11B C6B 4(2) . . . . ?
C11B C6B C7B C8B -2(2) . . . . ?
C12 C5 C6B C7B -146.9(11) . . . . ?
C12 C5 C6B C11B 25.7(14) . . . . ?
C12 C5 C6A C7A -131.3(13) . . . . ?
C12 C5 C6A C11A 55.2(14) . . . . ?
C13 C2 C3 C4 -0.5(7) . . . . ?
C14 C15 C16 C17 177.8(4) . . . . ?
C14 C15 C26 C25 -174.1(5) . . . . ?
C15 C16 C17 C18 -6.0(8) . . . . ?
C16 C15 C26 C25 0.4(9) . . . . ?
C16 C17 C18 C19 -172.6(5) . . . . ?
C16 C17 C18 C25 4.6(9) . . . . ?
C17 C18 C19 C20 -41.1(9) . . . . ?
C17 C18 C19 C24 140.7(6) . . . . ?
C17 C18 C25 C26 -0.7(10) . . . . ?
C18 C19 C20 C21 -178.1(6) . . . . ?
C18 C19 C24 C23 178.3(6) . . . . ?
C18 C25 C26 C15 -1.8(10) . . . . ?
C19 C18 C25 C26 176.5(6) . . . . ?
C19 C20 C21 C22 -2.5(12) . . . . ?
C20 C19 C24 C23 0.0(10) . . . . ?
C20 C21 C22 C23 4.6(13) . . . . ?
C21 C22 C23 C24 -4.4(12) . . . . ?
C22 C23 C24 C19 2.1(11) . . . . ?
C24 C19 C20 C21 0.1(10) . . . . ?
C25 C18 C19 C20 141.8(7) . . . . ?
C25 C18 C19 C24 -36.4(9) . . . . ?
C26 C15 C16 C17 3.4(8) . . . . ?
C27 C28 C29 C30 -173.7(4) . . . . ?
C27 C28 C39 C38 173.6(4) . . . . ?
C28 C29 C30 C31 0.4(8) . . . . ?
C29 C28 C39 C38 -3.1(7) . . . . ?
C29 C30 C31 C32 176.6(5) . . . . ?
C29 C30 C31 C38 -3.6(8) . . . . ?
C30 C31 C32 C33 -35.6(9) . . . . ?
C30 C31 C32 C37 144.0(6) . . . . ?
C30 C31 C38 C39 3.4(8) . . . . ?
C31 C32 C33 C34 -179.9(6) . . . . ?
C31 C32 C37 C36 179.9(6) . . . . ?
C31 C38 C39 C28 -0.1(8) . . . . ?
C32 C31 C38 C39 -176.7(5) . . . . ?
C32 C33 C34 C35 0.5(11) . . . . ?
C33 C32 C37 C36 -0.4(9) . . . . ?
C33 C34 C35 C36 -1.3(11) . . . . ?
C34 C35 C36 C37 1.3(10) . . . . ?
C35 C36 C37 C32 -0.4(10) . . . . ?
C37 C32 C33 C34 0.4(10) . . . . ?
C38 C31 C32 C33 144.5(6) . . . . ?
C38 C31 C32 C37 -35.9(8) . . . . ?
C39 C28 C29 C30 3.0(7) . . . . ?
C40 N1 C44 C43 0.6(7) . . . . ?
C40 N1 C44 C45 179.5(4) . . . . ?
C40 C41 C42 C43 -0.1(9) . . . . ?
C41 C42 C43 C44 -0.4(9) . . . . ?
C42 C43 C44 N1 0.1(8) . . . . ?
C42 C43 C44 C45 -178.7(5) . . . . ?
C43 C44 C45 N2 178.8(5) . . . . ?
C43 C44 C45 C46 -0.7(8) . . . . ?
C44 N1 C40 C41 -1.1(7) . . . . ?
C44 C45 C46 C47 177.7(6) . . . . ?
C45 N2 C49 C48 -1.2(7) . . . . ?
C45 C46 C47 C48 1.0(13) . . . . ?
C46 C47 C48 C49 -0.3(11) . . . . ?
C47 C48 C49 N2 0.4(9) . . . . ?
C49 N2 C45 C44 -177.7(4) . . . . ?
C49 N2 C45 C46 1.9(8) . . . . ?
C6A C5 C12 C13 162.8(7) . . . . ?
C6A C7A C8A C9A 4(3) . . . . ?
C7A C6A C11A C10A -5(2) . . . . ?
C7A C8A C9A C10A -1(4) . . . . ?
C8A C9A C10A C11A -5(3) . . . . ?
C9A C10A C11A C6A 8(2) . . . . ?
C11A C6A C7A C8A -1(2) . . . . ?
